data_8104926
loop_
_publ_author_name
'Elmakki, Mohammed A.'
'Alexander, Orbett T.'
'Venter, Johan A.'
'Roodt, Andreas'

_publ_section_title
;
 Crystal structure of carbonyl(2-methylquinolin-8-olato-\k2
 N,O)(triphenylarsine-\kAs)rhodium(I), C29H23AsNO2Rh
;
_journal_issue 1
_journal_name_full 'Zeitschrift f\"ur Kristallographie - New Crystal Structures'
_journal_page_first 215
_journal_page_last 217
_journal_paper_doi 10.1515/ncrs-2020-0494
_journal_volume 236
_journal_year 2021
_chemical_formula_moiety 'C29 H23 As N O2 Rh'
_chemical_formula_sum 'C29 H23 As N O2 Rh'
_chemical_formula_weight 595.31
_space_group_crystal_system triclinic
_space_group_IT_number 2
_space_group_name_Hall '-P 1'
_space_group_name_H-M_alt 'P -1'
_atom_sites_solution_hydrogens geom
_cell_angle_alpha 99.748(6)
_cell_angle_beta 91.330(7)
_cell_angle_gamma 114.197(6)
_cell_formula_units_Z 2
_cell_length_a 9.2778(18)
_cell_length_b 9.8274(16)
_cell_length_c 14.444(3)
_cell_measurement_reflns_used 4206
_cell_measurement_temperature 100.0
_cell_measurement_theta_max 28.16
_cell_measurement_theta_min 2.55
_cell_volume 1177.6(4)
_computing_cell_refinement 'SAINT V8.38A (Bruker, 2018)'
_computing_data_reduction 'SAINT V8.38A (Bruker, 2018)'
_computing_molecular_graphics 'Olex2 1.3 (Dolomanov et al., 2009)'
_computing_publication_material 'Olex2 1.3 (Dolomanov et al., 2009)'
_computing_structure_refinement 'SHELXL 2017/1 (Sheldrick, 2015)'
_diffrn_ambient_temperature 100.0
_diffrn_measured_fraction_theta_full 0.999
_diffrn_measured_fraction_theta_max 0.993
_diffrn_measurement_device_type 'Bruker APEX-II CCD'
_diffrn_measurement_method '\f and \w scans'
_diffrn_radiation_type MoK\a
_diffrn_radiation_wavelength 0.71073
_diffrn_reflns_av_R_equivalents 0.1045
_diffrn_reflns_av_unetI/netI 0.0962
_diffrn_reflns_Laue_measured_fraction_full 0.999
_diffrn_reflns_Laue_measured_fraction_max 0.993
_diffrn_reflns_limit_h_max 12
_diffrn_reflns_limit_h_min -12
_diffrn_reflns_limit_k_max 13
_diffrn_reflns_limit_k_min -13
_diffrn_reflns_limit_l_max 19
_diffrn_reflns_limit_l_min -19
_diffrn_reflns_number 24079
_diffrn_reflns_point_group_measured_fraction_full 0.999
_diffrn_reflns_point_group_measured_fraction_max 0.993
_diffrn_reflns_theta_full 25.242
_diffrn_reflns_theta_max 28.419
_diffrn_reflns_theta_min 2.552
_diffrn_source_current 20.0
_diffrn_source_power 1.0
_diffrn_source_voltage 50.0
_diffrn_standards_number 0
_exptl_absorpt_coefficient_mu 2.147
_exptl_absorpt_correction_T_max 0.7457
_exptl_absorpt_correction_T_min 0.6304
_exptl_absorpt_correction_type multi-scan
_exptl_absorpt_process_details
;
SADABS-2016/2 (Bruker,2016/2) was used for absorption correction.
wR2(int) was 0.0921 before and 0.0741 after correction.
The Ratio of minimum to maximum transmission is 0.8454.
The \l/2 correction factor is Not present.
;
_exptl_crystal_colour yellow
_exptl_crystal_colour_primary yellow
_exptl_crystal_density_diffrn 1.679
_exptl_crystal_description cube
_exptl_crystal_F_000 596
_exptl_crystal_size_max 0.103
_exptl_crystal_size_mid 0.039
_exptl_crystal_size_min 0.035
_refine_diff_density_max 0.846
_refine_diff_density_min -1.274
_refine_diff_density_rms 0.148
_refine_ls_extinction_coef .
_refine_ls_extinction_method none
_refine_ls_goodness_of_fit_ref 1.038
_refine_ls_hydrogen_treatment constr
_refine_ls_matrix_type full
_refine_ls_number_parameters 308
_refine_ls_number_reflns 5879
_refine_ls_number_restraints 0
_refine_ls_restrained_S_all 1.038
_refine_ls_R_factor_all 0.0998
_refine_ls_R_factor_gt 0.0552
_refine_ls_shift/su_max 0.000
_refine_ls_shift/su_mean 0.000
_refine_ls_structure_factor_coef Fsqd
_refine_ls_weighting_details 'w=1/[\s^2^(Fo^2^)+(0.0132P)^2^+2.5254P] where P=(Fo^2^+2Fc^2^)/3'
_refine_ls_weighting_scheme calc
_refine_ls_wR_factor_gt 0.0872
_refine_ls_wR_factor_ref 0.1005
_reflns_Friedel_coverage 0.000
_reflns_Friedel_fraction_full .
_reflns_Friedel_fraction_max .
_reflns_number_gt 3978
_reflns_number_total 5879
_reflns_threshold_expression 'I > 2\s(I)'
_cod_data_source_file suppl_j_ncrs-2020-0494_suppl.cif
_cod_data_source_block q1_19pma1_0m
_cod_database_code 8104926
_shelx_space_group_comment
;
The symmetry employed for this shelxl refinement is uniquely defined
by the following loop, which should always be used as a source of
symmetry information in preference to the above space-group names.
They are only intended as comments.
;
_shelx_estimated_absorpt_t_max 0.929
_shelx_estimated_absorpt_t_min 0.809

loop_
_space_group_symop_operation_xyz
'x, y, z'
'-x, -y, -z'

loop_
_atom_site_label
_atom_site_type_symbol
_atom_site_fract_x
_atom_site_fract_y
_atom_site_fract_z
_atom_site_U_iso_or_equiv
_atom_site_adp_type
_atom_site_occupancy
_atom_site_site_symmetry_order
_atom_site_calc_flag
_atom_site_refinement_flags_posn
_atom_site_refinement_flags_adp
_atom_site_refinement_flags_occupancy
_atom_site_disorder_assembly
_atom_site_disorder_group
Rh1 Rh 0.24960(5) 0.69631(5) 0.19849(3) 0.02261(11) Uani 1 1 d . . . . .
As1 As 0.36553(6) 0.62552(5) 0.31787(4) 0.02050(13) Uani 1 1 d . . . . .
O1 O 0.0399(4) 0.5280(4) 0.2174(3) 0.0332(9) Uani 1 1 d . . . . .
O2 O 0.5611(5) 0.9441(5) 0.1880(3) 0.0550(13) Uani 1 1 d . . . . .
N1 N 0.0957(6) 0.7155(5) 0.0960(3) 0.0298(10) Uani 1 1 d . . . . .
C1 C -0.0786(7) 0.5043(6) 0.1556(4) 0.0309(13) Uani 1 1 d . . . . .
C2 C -0.2291(7) 0.3905(7) 0.1535(5) 0.0410(15) Uani 1 1 d . . . . .
H2 H -0.248801 0.323930 0.197003 0.049 Uiso 1 1 calc R U . . .
C3 C -0.3525(8) 0.3717(8) 0.0886(5) 0.0481(17) Uani 1 1 d . . . . .
H3 H -0.455064 0.292999 0.089057 0.058 Uiso 1 1 calc R U . . .
C4 C -0.3294(8) 0.4627(8) 0.0251(4) 0.0484(18) Uani 1 1 d . . . . .
H4 H -0.414204 0.445224 -0.020111 0.058 Uiso 1 1 calc R U . . .
C5 C -0.1797(7) 0.5837(7) 0.0256(4) 0.0364(14) Uani 1 1 d . . . . .
C6 C -0.0541(7) 0.6032(6) 0.0903(4) 0.0306(13) Uani 1 1 d . . . . .
C7 C -0.1439(9) 0.6868(9) -0.0355(4) 0.0515(19) Uani 1 1 d . . . . .
H7 H -0.224077 0.676139 -0.081852 0.062 Uiso 1 1 calc R U . . .
C8 C 0.0042(9) 0.8028(8) -0.0298(4) 0.0437(16) Uani 1 1 d . . . . .
H8 H 0.025638 0.874419 -0.070091 0.052 Uiso 1 1 calc R U . . .
C9 C 0.1255(8) 0.8145(7) 0.0371(4) 0.0374(14) Uani 1 1 d . . . . .
C10 C 0.2865(8) 0.9405(7) 0.0394(4) 0.0464(16) Uani 1 1 d . . . . .
H10A H 0.318792 1.003979 0.102864 0.070 Uiso 1 1 calc R U . . .
H10B H 0.283186 1.002740 -0.006292 0.070 Uiso 1 1 calc R U . . .
H10C H 0.363170 0.897533 0.022996 0.070 Uiso 1 1 calc R U . . .
C11 C 0.4393(7) 0.8470(6) 0.1900(4) 0.0360(14) Uani 1 1 d . . . . .
C12 C 0.5934(6) 0.7119(5) 0.3481(3) 0.0223(10) Uani 1 1 d . . . . .
C13 C 0.6902(6) 0.7255(5) 0.2759(4) 0.0275(12) Uani 1 1 d . . . . .
H13 H 0.645494 0.698478 0.212034 0.033 Uiso 1 1 calc R U . . .
C14 C 0.8534(7) 0.7790(6) 0.2970(4) 0.0333(13) Uani 1 1 d . . . . .
H14 H 0.919786 0.788502 0.247169 0.040 Uiso 1 1 calc R U . . .
C15 C 0.9194(6) 0.8181(6) 0.3886(4) 0.0348(13) Uani 1 1 d . . . . .
H15 H 1.031004 0.855036 0.402668 0.042 Uiso 1 1 calc R U . . .
C16 C 0.8220(6) 0.8031(6) 0.4599(4) 0.0308(12) Uani 1 1 d . . . . .
H16 H 0.867261 0.829268 0.523585 0.037 Uiso 1 1 calc R U . . .
C17 C 0.6598(6) 0.7509(5) 0.4409(4) 0.0277(12) Uani 1 1 d . . . . .
H17 H 0.594162 0.741652 0.491130 0.033 Uiso 1 1 calc R U . . .
C18 C 0.3154(6) 0.4086(5) 0.3011(3) 0.0211(10) Uani 1 1 d . . . . .
C19 C 0.4320(6) 0.3592(6) 0.3139(4) 0.0311(12) Uani 1 1 d . . . . .
H19 H 0.539454 0.430909 0.330156 0.037 Uiso 1 1 calc R U . . .
C20 C 0.3934(7) 0.2057(6) 0.3032(4) 0.0342(13) Uani 1 1 d . . . . .
H20 H 0.474551 0.172790 0.313294 0.041 Uiso 1 1 calc R U . . .
C21 C 0.2386(6) 0.0991(6) 0.2779(4) 0.0283(12) Uani 1 1 d . . . . .
H21 H 0.212590 -0.006595 0.269704 0.034 Uiso 1 1 calc R U . . .
C22 C 0.1214(6) 0.1504(6) 0.2648(4) 0.0295(12) Uani 1 1 d . . . . .
H22 H 0.013961 0.078841 0.248159 0.035 Uiso 1 1 calc R U . . .
C23 C 0.1599(6) 0.3053(6) 0.2758(4) 0.0275(11) Uani 1 1 d . . . . .
H23 H 0.079580 0.339322 0.266003 0.033 Uiso 1 1 calc R U . . .
C24 C 0.2934(6) 0.6701(5) 0.4395(3) 0.0226(11) Uani 1 1 d . . . . .
C25 C 0.2276(6) 0.5625(6) 0.4944(4) 0.0292(12) Uani 1 1 d . . . . .
H25 H 0.214827 0.461025 0.472537 0.035 Uiso 1 1 calc R U . . .
C26 C 0.1801(6) 0.6015(6) 0.5812(4) 0.0320(13) Uani 1 1 d . . . . .
H26 H 0.133876 0.526985 0.618758 0.038 Uiso 1 1 calc R U . . .
C27 C 0.2003(6) 0.7489(6) 0.6128(4) 0.0313(12) Uani 1 1 d . . . . .
H27 H 0.169009 0.776127 0.672772 0.038 Uiso 1 1 calc R U . . .
C28 C 0.2649(7) 0.8567(6) 0.5589(4) 0.0348(13) Uani 1 1 d . . . . .
H28 H 0.277994 0.958107 0.581389 0.042 Uiso 1 1 calc R U . . .
C29 C 0.3116(6) 0.8180(6) 0.4707(4) 0.0293(12) Uani 1 1 d . . . . .
H29 H 0.355369 0.892203 0.432594 0.035 Uiso 1 1 calc R U . . .

loop_
_atom_site_aniso_label
_atom_site_aniso_U_11
_atom_site_aniso_U_22
_atom_site_aniso_U_33
_atom_site_aniso_U_23
_atom_site_aniso_U_13
_atom_site_aniso_U_12
Rh1 0.0262(2) 0.0215(2) 0.0212(2) 0.00410(16) -0.00099(17) 0.01128(18)
As1 0.0192(3) 0.0194(3) 0.0219(3) 0.0048(2) 0.0003(2) 0.0069(2)
O1 0.026(2) 0.032(2) 0.039(2) 0.0122(18) -0.0060(18) 0.0083(18)
O2 0.043(3) 0.044(3) 0.067(3) 0.026(2) -0.001(2) 0.002(2)
N1 0.043(3) 0.028(2) 0.023(2) 0.0063(19) 0.004(2) 0.018(2)
C1 0.030(3) 0.030(3) 0.034(3) -0.003(2) -0.005(2) 0.018(3)
C2 0.033(3) 0.037(3) 0.050(4) -0.002(3) -0.004(3) 0.016(3)
C3 0.031(4) 0.051(4) 0.054(4) -0.017(3) -0.008(3) 0.020(3)
C4 0.041(4) 0.073(5) 0.037(4) -0.016(3) -0.011(3) 0.041(4)
C5 0.046(4) 0.053(4) 0.022(3) -0.008(3) -0.005(3) 0.039(3)
C6 0.033(3) 0.037(3) 0.025(3) -0.005(2) -0.001(2) 0.023(3)
C7 0.069(5) 0.086(5) 0.022(3) -0.002(3) -0.009(3) 0.061(5)
C8 0.068(5) 0.058(4) 0.025(3) 0.011(3) -0.003(3) 0.046(4)
C9 0.066(4) 0.042(3) 0.019(3) 0.007(2) 0.005(3) 0.037(3)
C10 0.067(5) 0.045(4) 0.033(3) 0.016(3) 0.003(3) 0.025(4)
C11 0.040(4) 0.031(3) 0.037(3) 0.009(3) -0.005(3) 0.014(3)
C12 0.019(3) 0.017(2) 0.026(3) 0.003(2) 0.000(2) 0.003(2)
C13 0.026(3) 0.022(2) 0.027(3) -0.001(2) 0.000(2) 0.005(2)
C14 0.028(3) 0.021(3) 0.048(4) 0.004(3) 0.011(3) 0.008(2)
C15 0.018(3) 0.027(3) 0.056(4) 0.005(3) 0.001(3) 0.007(2)
C16 0.032(3) 0.022(3) 0.034(3) 0.008(2) -0.006(2) 0.006(2)
C17 0.030(3) 0.021(2) 0.031(3) 0.006(2) 0.002(2) 0.009(2)
C18 0.024(3) 0.020(2) 0.020(2) 0.007(2) 0.005(2) 0.008(2)
C19 0.024(3) 0.025(3) 0.044(3) 0.006(2) 0.003(2) 0.010(2)
C20 0.028(3) 0.030(3) 0.048(4) 0.007(3) 0.001(3) 0.015(3)
C21 0.033(3) 0.026(3) 0.026(3) 0.002(2) 0.009(2) 0.013(2)
C22 0.024(3) 0.023(3) 0.036(3) 0.010(2) 0.001(2) 0.003(2)
C23 0.026(3) 0.027(3) 0.033(3) 0.011(2) 0.001(2) 0.013(2)
C24 0.018(3) 0.021(2) 0.028(3) 0.003(2) -0.001(2) 0.008(2)
C25 0.026(3) 0.019(2) 0.041(3) 0.008(2) 0.003(2) 0.007(2)
C26 0.027(3) 0.039(3) 0.027(3) 0.008(2) 0.009(2) 0.010(3)
C27 0.026(3) 0.042(3) 0.028(3) 0.003(3) 0.007(2) 0.019(3)
C28 0.041(3) 0.029(3) 0.038(3) 0.000(3) 0.006(3) 0.022(3)
C29 0.035(3) 0.023(3) 0.036(3) 0.011(2) 0.005(3) 0.017(2)

loop_
_atom_type_symbol
_atom_type_description
_atom_type_scat_dispersion_real
_atom_type_scat_dispersion_imag
_atom_type_scat_source
C C 0.0033 0.0016 'International Tables Vol C Tables 4.2.6.8 and 6.1.1.4'
H H 0.0000 0.0000 'International Tables Vol C Tables 4.2.6.8 and 6.1.1.4'
As As 0.0499 2.0058 'International Tables Vol C Tables 4.2.6.8 and 6.1.1.4'
N N 0.0061 0.0033 'International Tables Vol C Tables 4.2.6.8 and 6.1.1.4'
O O 0.0106 0.0060 'International Tables Vol C Tables 4.2.6.8 and 6.1.1.4'
Rh Rh -1.1178 0.9187 'International Tables Vol C Tables 4.2.6.8 and 6.1.1.4'

loop_
_geom_angle_atom_site_label_1
_geom_angle_atom_site_label_2
_geom_angle_atom_site_label_3
_geom_angle
_geom_angle_site_symmetry_1
_geom_angle_site_symmetry_3
O1 Rh1 As1 86.54(10) . .
O1 Rh1 N1 79.79(16) . .
N1 Rh1 As1 166.31(12) . .
C11 Rh1 As1 90.18(18) . .
C11 Rh1 O1 176.2(2) . .
C11 Rh1 N1 103.5(2) . .
C12 As1 Rh1 121.39(14) . .
C12 As1 C18 100.4(2) . .
C12 As1 C24 102.1(2) . .
C18 As1 Rh1 115.61(14) . .
C24 As1 Rh1 111.63(14) . .
C24 As1 C18 103.43(19) . .
C1 O1 Rh1 113.7(3) . .
C6 N1 Rh1 111.0(3) . .
C9 N1 Rh1 130.4(4) . .
C9 N1 C6 118.6(5) . .
O1 C1 C2 122.8(5) . .
O1 C1 C6 119.2(5) . .
C2 C1 C6 117.9(5) . .
C1 C2 H2 119.5 . .
C1 C2 C3 121.0(6) . .
C3 C2 H2 119.5 . .
C2 C3 H3 119.3 . .
C4 C3 C2 121.4(6) . .
C4 C3 H3 119.3 . .
C3 C4 H4 119.9 . .
C3 C4 C5 120.2(6) . .
C5 C4 H4 119.9 . .
C6 C5 C4 118.9(6) . .
C7 C5 C4 124.9(6) . .
C7 C5 C6 116.2(6) . .
N1 C6 C1 115.9(5) . .
N1 C6 C5 123.6(5) . .
C5 C6 C1 120.5(5) . .
C5 C7 H7 119.3 . .
C8 C7 C5 121.4(6) . .
C8 C7 H7 119.3 . .
C7 C8 H8 120.5 . .
C7 C8 C9 119.1(6) . .
C9 C8 H8 120.5 . .
N1 C9 C8 121.0(6) . .
N1 C9 C10 121.6(5) . .
C8 C9 C10 117.4(5) . .
C9 C10 H10A 109.5 . .
C9 C10 H10B 109.5 . .
C9 C10 H10C 109.5 . .
H10A C10 H10B 109.5 . .
H10A C10 H10C 109.5 . .
H10B C10 H10C 109.5 . .
O2 C11 Rh1 177.6(5) . .
C13 C12 As1 119.4(4) . .
C13 C12 C17 119.6(5) . .
C17 C12 As1 120.9(4) . .
C12 C13 H13 120.1 . .
C12 C13 C14 119.8(5) . .
C14 C13 H13 120.1 . .
C13 C14 H14 119.6 . .
C15 C14 C13 120.8(5) . .
C15 C14 H14 119.6 . .
C14 C15 H15 120.5 . .
C14 C15 C16 119.0(5) . .
C16 C15 H15 120.5 . .
C15 C16 H16 119.3 . .
C15 C16 C17 121.4(5) . .
C17 C16 H16 119.3 . .
C12 C17 H17 120.3 . .
C16 C17 C12 119.5(5) . .
C16 C17 H17 120.3 . .
C19 C18 As1 121.2(4) . .
C19 C18 C23 120.3(5) . .
C23 C18 As1 118.5(4) . .
C18 C19 H19 119.9 . .
C18 C19 C20 120.2(5) . .
C20 C19 H19 119.9 . .
C19 C20 H20 119.5 . .
C19 C20 C21 121.0(5) . .
C21 C20 H20 119.5 . .
C20 C21 H21 120.8 . .
C20 C21 C22 118.4(5) . .
C22 C21 H21 120.8 . .
C21 C22 H22 119.6 . .
C23 C22 C21 120.8(5) . .
C23 C22 H22 119.6 . .
C18 C23 C22 119.4(5) . .
C18 C23 H23 120.3 . .
C22 C23 H23 120.3 . .
C25 C24 As1 122.9(4) . .
C25 C24 C29 120.2(5) . .
C29 C24 As1 116.9(4) . .
C24 C25 H25 119.9 . .
C24 C25 C26 120.3(5) . .
C26 C25 H25 119.9 . .
C25 C26 H26 120.2 . .
C27 C26 C25 119.6(5) . .
C27 C26 H26 120.2 . .
C26 C27 H27 119.6 . .
C28 C27 C26 120.7(5) . .
C28 C27 H27 119.6 . .
C27 C28 H28 119.9 . .
C27 C28 C29 120.1(5) . .
C29 C28 H28 119.9 . .
C24 C29 C28 119.1(5) . .
C24 C29 H29 120.4 . .
C28 C29 H29 120.4 . .

loop_
_geom_bond_atom_site_label_1
_geom_bond_atom_site_label_2
_geom_bond_distance
_geom_bond_site_symmetry_2
Rh1 As1 2.3554(7) .
Rh1 O1 2.034(4) .
Rh1 N1 2.117(4) .
Rh1 C11 1.800(6) .
As1 C12 1.934(5) .
As1 C18 1.956(5) .
As1 C24 1.940(5) .
O1 C1 1.317(6) .
O2 C11 1.147(7) .
N1 C6 1.365(7) .
N1 C9 1.348(7) .
C1 C2 1.382(8) .
C1 C6 1.422(8) .
C2 H2 0.9500 .
C2 C3 1.393(8) .
C3 H3 0.9500 .
C3 C4 1.348(9) .
C4 H4 0.9500 .
C4 C5 1.409(9) .
C5 C6 1.406(8) .
C5 C7 1.398(9) .
C7 H7 0.9500 .
C7 C8 1.369(10) .
C8 H8 0.9500 .
C8 C9 1.421(8) .
C9 C10 1.494(9) .
C10 H10A 0.9800 .
C10 H10B 0.9800 .
C10 H10C 0.9800 .
C12 C13 1.380(7) .
C12 C17 1.384(7) .
C13 H13 0.9500 .
C13 C14 1.390(7) .
C14 H14 0.9500 .
C14 C15 1.368(8) .
C15 H15 0.9500 .
C15 C16 1.372(8) .
C16 H16 0.9500 .
C16 C17 1.380(7) .
C17 H17 0.9500 .
C18 C19 1.376(7) .
C18 C23 1.377(7) .
C19 H19 0.9500 .
C19 C20 1.380(7) .
C20 H20 0.9500 .
C20 C21 1.380(7) .
C21 H21 0.9500 .
C21 C22 1.395(7) .
C22 H22 0.9500 .
C22 C23 1.392(7) .
C23 H23 0.9500 .
C24 C25 1.377(7) .
C24 C29 1.384(7) .
C25 H25 0.9500 .
C25 C26 1.384(7) .
C26 H26 0.9500 .
C26 C27 1.375(7) .
C27 H27 0.9500 .
C27 C28 1.367(8) .
C28 H28 0.9500 .
C28 C29 1.397(7) .
C29 H29 0.9500 .

loop_
_geom_torsion_atom_site_label_1
_geom_torsion_atom_site_label_2
_geom_torsion_atom_site_label_3
_geom_torsion_atom_site_label_4
_geom_torsion
_geom_torsion_site_symmetry_1
_geom_torsion_site_symmetry_2
_geom_torsion_site_symmetry_3
_geom_torsion_site_symmetry_4
Rh1 O1 C1 C2 177.0(4) . . . .
Rh1 O1 C1 C6 -5.8(6) . . . .
Rh1 N1 C6 C1 3.3(6) . . . .
Rh1 N1 C6 C5 -177.2(4) . . . .
Rh1 N1 C9 C8 177.3(4) . . . .
Rh1 N1 C9 C10 -2.8(8) . . . .
As1 C12 C13 C14 -176.1(4) . . . .
As1 C12 C17 C16 175.9(4) . . . .
As1 C18 C19 C20 179.0(4) . . . .
As1 C18 C23 C22 -179.1(4) . . . .
As1 C24 C25 C26 179.2(4) . . . .
As1 C24 C29 C28 -178.5(4) . . . .
O1 C1 C2 C3 178.2(5) . . . .
O1 C1 C6 N1 1.5(7) . . . .
O1 C1 C6 C5 -178.0(5) . . . .
C1 C2 C3 C4 0.6(9) . . . .
C2 C1 C6 N1 178.9(5) . . . .
C2 C1 C6 C5 -0.6(7) . . . .
C2 C3 C4 C5 -2.5(9) . . . .
C3 C4 C5 C6 2.8(8) . . . .
C3 C4 C5 C7 -178.4(6) . . . .
C4 C5 C6 N1 179.3(5) . . . .
C4 C5 C6 C1 -1.3(8) . . . .
C4 C5 C7 C8 179.2(6) . . . .
C5 C7 C8 C9 2.6(9) . . . .
C6 N1 C9 C8 -0.1(7) . . . .
C6 N1 C9 C10 179.9(5) . . . .
C6 C1 C2 C3 1.0(8) . . . .
C6 C5 C7 C8 -2.0(8) . . . .
C7 C5 C6 N1 0.4(8) . . . .
C7 C5 C6 C1 179.9(5) . . . .
C7 C8 C9 N1 -1.5(8) . . . .
C7 C8 C9 C10 178.6(6) . . . .
C9 N1 C6 C1 -178.9(5) . . . .
C9 N1 C6 C5 0.6(8) . . . .
C12 C13 C14 C15 0.2(8) . . . .
C13 C12 C17 C16 0.2(7) . . . .
C13 C14 C15 C16 0.3(8) . . . .
C14 C15 C16 C17 -0.5(8) . . . .
C15 C16 C17 C12 0.3(8) . . . .
C17 C12 C13 C14 -0.4(7) . . . .
C18 C19 C20 C21 1.2(9) . . . .
C19 C18 C23 C22 1.1(8) . . . .
C19 C20 C21 C22 -0.9(8) . . . .
C20 C21 C22 C23 0.7(8) . . . .
C21 C22 C23 C18 -0.8(8) . . . .
C23 C18 C19 C20 -1.2(8) . . . .
C24 C25 C26 C27 -0.6(8) . . . .
C25 C24 C29 C28 1.0(8) . . . .
C25 C26 C27 C28 0.8(8) . . . .
C26 C27 C28 C29 -0.1(9) . . . .
C27 C28 C29 C24 -0.8(8) . . . .
C29 C24 C25 C26 -0.4(8) . . . .
